data_2105944
loop_
_publ_author_name
'Gallois-Montbrun, Delphine'
'Le Bas, Genevi\`eve'
'Mason, Sax A.'
'Prang\'e, Thierry'
'Lesieur, Sylviane'

_publ_section_title
;
 A highly hydrated \a-cyclodextrin/1-undecanol inclusion complex: crystal
 structure and hydrogen-bond network from high-resolution neutron
 diffraction at 20K
;
_journal_issue 2
_journal_name_full 'Acta Crystallographica Section B'
_journal_page_first 214
_journal_page_last 227
_journal_paper_doi 10.1107/S2052519213001772
_journal_volume 69
_journal_year 2013
_chemical_formula_sum 'C78.5 H86.4 O73.2'
_chemical_formula_weight 2221.67
_chemical_name_common 'alpha-cyclodextrin n-decanol hydrate'
_space_group_IT_number 5
_symmetry_cell_setting monoclinic
_symmetry_space_group_name_Hall 'C 2y'
_symmetry_space_group_name_H-M 'C 1 2 1'
_atom_sites_solution_hydrogens geom
_atom_sites_solution_primary direct
_atom_sites_solution_secondary difmap
_audit_creation_method SHELXL-97
_cell_angle_alpha 90.00
_cell_angle_beta 95.400(10)
_cell_angle_gamma 90.00
_cell_formula_units_Z 4
_cell_length_a 28.712(3)
_cell_length_b 27.267(3)
_cell_length_c 15.790(2)
_cell_measurement_reflns_used 5000
_cell_measurement_temperature 277(2)
_cell_volume 12307(2)
_computing_structure_refinement 'SHELXL-97 (Sheldrick, 1997)'
_diffrn_ambient_temperature 277(2)
_diffrn_measured_fraction_theta_full 0.929
_diffrn_measured_fraction_theta_max 0.929
_diffrn_measurement_device_type 'MAR 345 image plate'
_diffrn_measurement_method 'rotation method'
_diffrn_radiation_monochromator Si(111)
_diffrn_radiation_source 'LURE DW32 beam line'
_diffrn_radiation_type synchrotron
_diffrn_radiation_wavelength 0.97260
_diffrn_reflns_av_R_equivalents 0.0000
_diffrn_reflns_av_sigmaI/netI 0.0173
_diffrn_reflns_limit_h_max 25
_diffrn_reflns_limit_h_min 0
_diffrn_reflns_limit_k_max 26
_diffrn_reflns_limit_k_min 0
_diffrn_reflns_limit_l_max 15
_diffrn_reflns_limit_l_min -15
_diffrn_reflns_number 5872
_diffrn_reflns_theta_full 28.59
_diffrn_reflns_theta_max 28.59
_diffrn_reflns_theta_min 4.10
_diffrn_standards_number 5000
_exptl_absorpt_coefficient_mu 0.242
_exptl_absorpt_correction_type none
_exptl_crystal_colour colourless
_exptl_crystal_density_diffrn 1.199
_exptl_crystal_density_method 'not measured'
_exptl_crystal_description parallelepiped
_exptl_crystal_F_000 4660
_exptl_crystal_size_max 0.35
_exptl_crystal_size_mid 0.15
_exptl_crystal_size_min 0.15
_refine_diff_density_max 0.486
_refine_diff_density_min -0.385
_refine_ls_abs_structure_details 'Flack H D (1983), Acta Cryst. A39, 876-881'
_refine_ls_abs_structure_Flack 10(10)
_refine_ls_extinction_method none
_refine_ls_goodness_of_fit_ref 1.463
_refine_ls_hydrogen_treatment mixed
_refine_ls_matrix_type full
_refine_ls_number_parameters 1239
_refine_ls_number_reflns 5872
_refine_ls_number_restraints 1
_refine_ls_restrained_S_all 1.463
_refine_ls_R_factor_all 0.0890
_refine_ls_R_factor_gt 0.0889
_refine_ls_shift/su_max 0.098
_refine_ls_shift/su_mean 0.019
_refine_ls_structure_factor_coef Fsqd
_refine_ls_weighting_details 'calc w=1/[\s^2^(Fo^2^)+(0.2000P)^2^+0.0000P] where P=(Fo^2^+2Fc^2^)/3'
_refine_ls_weighting_scheme calc
_refine_ls_wR_factor_gt 0.2574
_refine_ls_wR_factor_ref 0.2581
_reflns_number_gt 5829
_reflns_number_total 5872
_reflns_threshold_expression >2sigma(I)
_cod_data_source_file eb5023sup1.cif
_cod_data_source_block c10Xray
_cod_original_sg_symbol_H-M C2
_cod_database_code 2105944
_cod_database_fobs_code 2105944

loop_
_symmetry_equiv_pos_as_xyz
'x, y, z'
'-x, y, -z'
'x+1/2, y+1/2, z'
'-x+1/2, y+1/2, -z'

loop_
_atom_site_type_symbol
_atom_site_label
_atom_site_fract_x
_atom_site_fract_y
_atom_site_fract_z
_atom_site_U_iso_or_equiv
_atom_site_adp_type
_atom_site_calc_flag
_atom_site_refinement_flags
_atom_site_occupancy
_atom_site_symmetry_multiplicity
_atom_site_disorder_assembly
_atom_site_disorder_group
C C11A_1 0.7378(3) -0.1755(3) 0.8086(5) 0.050(2) Uiso d . 1 1 . .
H H11A_1 0.7139 -0.2001 0.7912 0.050 Uiso calc R 1 1 . .
C C21A_1 0.7591(4) -0.1881(3) 0.8949(6) 0.057(2) Uani d . 1 1 . .
H H21A_1 0.7746 -0.2201 0.8929 0.050 Uiso calc R 1 1 . .
O O21A_1 0.7237(2) -0.1908(2) 0.9538(4) 0.0587(16) Uani d . 1 1 . .
C C31A_1 0.7958(4) -0.1490(3) 0.9248(5) 0.055(2) Uani d . 1 1 . .
H H31A_1 0.7806 -0.1171 0.9298 0.050 Uiso calc R 1 1 . .
O O31A_1 0.8195(3) -0.1628(3) 1.0050(4) 0.0717(19) Uani d . 1 1 . .
C C41A_1 0.8309(3) -0.1461(3) 0.8592(5) 0.045(2) Uiso d . 1 1 . .
H H41A_1 0.8502 -0.1757 0.8626 0.050 Uiso calc R 1 1 . .
C C51A_1 0.8073(3) -0.1405(3) 0.7678(6) 0.054(2) Uani d . 1 1 . .
H H51A_1 0.7931 -0.1078 0.7632 0.050 Uiso calc R 1 1 . .
O O51A_1 0.7711(2) -0.1753(2) 0.7489(4) 0.0540(15) Uani d . 1 1 . .
C C61A_1 0.8418(4) -0.1442(4) 0.7001(7) 0.074(3) Uani d . 1 1 . .
H H61A_1 0.8257 -0.1381 0.6443 0.080 Uiso calc R 1 1 . .
H HA61_1 0.8661 -0.1197 0.7106 0.080 Uiso calc R 1 1 . .
O O61A_1 0.8623(3) -0.1923(3) 0.7022(5) 0.088(2) Uani d . 1 1 . .
O O41A_1 0.8594(2) -0.1047(2) 0.8833(4) 0.0614(18) Uani d . 1 1 . .
C C12A_1 0.9099(4) -0.1103(4) 0.8922(7) 0.069(3) Uani d . 1 1 . .
H H12A_1 0.9182 -0.1450 0.8879 0.080 Uiso calc R 1 1 . .
C C22A_1 0.9267(4) -0.0912(4) 0.9778(7) 0.068(3) Uani d . 1 1 . .
H H22A_1 0.9608 -0.0948 0.9855 0.080 Uiso calc R 1 1 . .
O O22A_1 0.9074(3) -0.1178(3) 1.0433(5) 0.083(2) Uani d . 1 1 . .
C C32A_1 0.9147(4) -0.0358(4) 0.9858(6) 0.057(2) Uani d . 1 1 . .
H H32A_1 0.8807 -0.0316 0.9841 0.050 Uiso calc R 1 1 . .
O O32A_1 0.9369(3) -0.0164(3) 1.0643(4) 0.075(2) Uani d . 1 1 . .
C C42A_1 0.9330(4) -0.0082(4) 0.9126(6) 0.062(3) Uani d . 1 1 . .
H H42A_1 0.9671 -0.0052 0.9212 0.080 Uiso calc R 1 1 . .
C C52A_1 0.9181(4) -0.0316(4) 0.8269(6) 0.064(3) Uani d . 1 1 A .
H H52A_1 0.8844 -0.0270 0.8130 0.080 Uiso calc R 1 1 . .
O O52A_1 0.9289(3) -0.0831(3) 0.8271(5) 0.0710(19) Uani d . 1 1 . .
C C62A_1 0.9452(6) -0.0079(6) 0.7560(6) 0.101(5) Uani d . 1 1 . .
O O62A_1 0.9358(7) -0.0328(8) 0.6842(13) 0.091(5) Uiso d P 0.50 1 A 1
O O72A_1 0.9206(9) -0.0133(10) 0.6712(15) 0.115(7) Uiso d P 0.50 1 A 2
O O42A_1 0.9111(2) 0.0396(2) 0.9162(4) 0.0568(16) Uani d . 1 1 . .
C C13A_1 0.9392(3) 0.0819(4) 0.9159(6) 0.055(2) Uiso d . 1 1 . .
H H13A_1 0.9723 0.0729 0.9250 0.050 Uiso calc R 1 1 . .
C C23A_1 0.9261(4) 0.1141(4) 0.9881(6) 0.059(2) Uani d . 1 1 . .
H H23A_1 0.9443 0.1444 0.9868 0.050 Uiso calc R 1 1 . .
O O23A_1 0.9379(2) 0.0918(3) 1.0663(4) 0.0639(17) Uani d . 1 1 . .
C C33A_1 0.8753(3) 0.1278(3) 0.9749(6) 0.051(2) Uiso d . 1 1 . .
H H33A_1 0.8566 0.0979 0.9774 0.050 Uiso calc R 1 1 . .
O O33A_1 0.8623(3) 0.1601(3) 1.0371(4) 0.0697(19) Uani d . 1 1 . .
C C43A_1 0.8641(4) 0.1513(4) 0.8862(5) 0.057(3) Uani d . 1 1 . .
H H43A_1 0.8787 0.1837 0.8852 0.050 Uiso calc R 1 1 . .
C C53A_1 0.8812(4) 0.1196(4) 0.8161(6) 0.070(3) Uani d . 1 1 B .
H H53A_1 0.8628 0.0893 0.8108 0.080 Uiso calc R 1 1 . .
O O53A_1 0.9301(3) 0.1076(3) 0.8371(4) 0.0710(19) Uani d . 1 1 . .
C C63A_1 0.8787(6) 0.1455(6) 0.7298(7) 0.096(4) Uani d . 1 1 . .
O O63A_1 0.8934(7) 0.1914(9) 0.7300(12) 0.150(6) Uiso d P 0.75 1 B 1
O O73A_1 0.9016(12) 0.1140(14) 0.677(2) 0.089(9) Uiso d P 0.25 1 B 2
O O43A_1 0.8136(2) 0.1562(2) 0.8692(3) 0.0480(15) Uani d . 1 1 . .
C C14A_1 0.7955(4) 0.2026(3) 0.8477(5) 0.054(2) Uani d . 1 1 . .
H H14A_1 0.8203 0.2273 0.8551 0.050 Uiso calc R 1 1 . .
C C24A_1 0.7572(4) 0.2137(3) 0.9069(6) 0.058(2) Uani d . 1 1 . .
H H24A_1 0.7432 0.2458 0.8928 0.050 Uiso calc R 1 1 . .
O O24A_1 0.7803(2) 0.2145(2) 0.9957(3) 0.0574(16) Uani d . 1 1 . .
C C34A_1 0.7205(3) 0.1750(3) 0.8989(5) 0.052(2) Uani d . 1 1 . .
H H34A_1 0.7343 0.1431 0.9152 0.050 Uiso calc R 1 1 . .
O O34A_1 0.6843(2) 0.1870(3) 0.9529(4) 0.0639(18) Uani d . 1 1 . .
C C44A_1 0.7008(3) 0.1739(3) 0.8075(6) 0.051(2) Uiso d . 1 1 . .
H H44A_1 0.6830 0.2041 0.7941 0.050 Uiso calc R 1 1 . .
C C54A_1 0.7372(3) 0.1680(3) 0.7464(5) 0.048(2) Uani d . 1 1 . .
H H54A_1 0.7506 0.1350 0.7531 0.050 Uiso calc R 1 1 . .
O O54A_1 0.7743(3) 0.2036(2) 0.7638(4) 0.0581(17) Uani d . 1 1 . .
C C64A_1 0.7184(4) 0.1751(4) 0.6538(6) 0.070(3) Uani d . 1 1 . .
H H64A_1 0.7440 0.1720 0.6181 0.080 Uiso calc R 1 1 . .
H HA64_1 0.6959 0.1494 0.6377 0.080 Uiso calc R 1 1 . .
O O64A_1 0.6970(3) 0.2207(3) 0.6388(4) 0.0703(18) Uani d . 1 1 . .
O O44A_1 0.6702(2) 0.1326(2) 0.7976(3) 0.0511(15) Uani d . 1 1 . .
C C15A_1 0.6223(4) 0.1374(4) 0.7635(5) 0.057(3) Uani d . 1 1 . .
H H15A_1 0.6147 0.1722 0.7561 0.050 Uiso calc R 1 1 . .
C C25A_1 0.5921(4) 0.1153(4) 0.8288(6) 0.058(2) Uani d . 1 1 . .
H H25A_1 0.5593 0.1174 0.8058 0.050 Uiso calc R 1 1 . .
O O25A_1 0.5978(2) 0.1426(2) 0.9058(4) 0.0564(16) Uani d . 1 1 . .
C C35A_1 0.6045(3) 0.0624(3) 0.8413(5) 0.045(2) Uani d . 1 1 . .
H H35A_1 0.6373 0.0604 0.8646 0.050 Uiso calc R 1 1 . .
O O35A_1 0.5770(2) 0.0402(3) 0.8997(4) 0.0609(17) Uani d . 1 1 . .
C C45A_1 0.5998(3) 0.0361(3) 0.7572(5) 0.047(2) Uani d . 1 1 . .
H H45A_1 0.5666 0.0324 0.7375 0.050 Uiso calc R 1 1 . .
C C55A_1 0.6245(4) 0.0615(4) 0.6896(5) 0.056(2) Uani d . 1 1 . .
H H55A_1 0.6583 0.0573 0.7029 0.050 Uiso calc R 1 1 . .
O O55A_1 0.6142(2) 0.1139(2) 0.6861(4) 0.0606(17) Uani d . 1 1 . .
C C65A_1 0.6114(4) 0.0424(4) 0.6024(6) 0.068(3) Uani d . 1 1 . .
H H65A_1 0.6251 0.0632 0.5616 0.080 Uiso calc R 1 1 . .
H HA65_1 0.6244 0.0097 0.5978 0.080 Uiso calc R 1 1 . .
O O65A_1 0.5628(5) 0.0402(4) 0.5814(5) 0.118(4) Uani d . 1 1 . .
O O45A_1 0.6204(2) -0.0117(2) 0.7723(4) 0.0529(15) Uani d . 1 1 . .
C C16A_1 0.5948(3) -0.0538(3) 0.7454(6) 0.049(2) Uiso d . 1 1 . .
H H16A_1 0.5628 -0.0443 0.7250 0.050 Uiso calc R 1 1 . .
C C26A_1 0.5937(4) -0.0869(4) 0.8192(6) 0.062(3) Uani d . 1 1 . .
H H26A_1 0.5768 -0.1168 0.8001 0.080 Uiso calc R 1 1 . .
O O26A_1 0.5690(3) -0.0643(3) 0.8836(4) 0.0689(18) Uani d . 1 1 . .
C C36A_1 0.6427(3) -0.1011(3) 0.8532(5) 0.044(2) Uiso d . 1 1 . .
H H36A_1 0.6597 -0.0715 0.8729 0.050 Uiso calc R 1 1 . .
O O36A_1 0.6420(2) -0.1344(3) 0.9232(4) 0.0648(18) Uani d . 1 1 . .
C C46A_1 0.6669(4) -0.1236(4) 0.7811(5) 0.059(3) Uani d . 1 1 . .
H H46A_1 0.6533 -0.1558 0.7667 0.050 Uiso calc R 1 1 . .
C C56A_1 0.6632(4) -0.0915(4) 0.7036(5) 0.058(2) Uani d . 1 1 C .
H H56A_1 0.6821 -0.0620 0.7162 0.050 Uiso calc R 1 1 . .
O O56A_1 0.6158(2) -0.0768(2) 0.6800(4) 0.0622(17) Uani d . 1 1 . .
C C66A_1 0.6807(6) -0.1172(6) 0.6252(7) 0.105(5) Uani d . 1 1 . .
O O66A_1 0.6869(5) -0.0773(6) 0.5583(10) 0.081(4) Uiso d P 0.50 1 C 1
O O76A_1 0.6502(8) -0.1672(9) 0.6127(14) 0.122(6) Uiso d P 0.50 1 C 2
O O46A_1 0.7158(2) -0.1290(2) 0.8110(3) 0.0495(14) Uani d . 1 1 . .
C C11B_2 0.8406(4) -0.1412(3) 1.3347(6) 0.055(2) Uani d . 1 1 . .
H H11B_2 0.8731 -0.1500 1.3530 0.050 Uiso calc R 1 1 . .
C C21B_2 0.8265(4) -0.1642(4) 1.2474(6) 0.064(3) Uani d . 1 1 . .
H H21B_2 0.8279 -0.2000 1.2525 0.080 Uiso calc R 1 1 . .
O O21B_2 0.8566(3) -0.1489(2) 1.1880(4) 0.0664(18) Uani d . 1 1 . .
C C31B_2 0.7771(3) -0.1489(3) 1.2182(5) 0.046(2) Uiso d . 1 1 . .
H H31B_2 0.7764 -0.1132 1.2119 0.050 Uiso calc R 1 1 . .
O O31B_2 0.7615(2) -0.1697(2) 1.1405(4) 0.0626(17) Uani d . 1 1 . .
C C41B_2 0.7450(3) -0.1630(4) 1.2864(5) 0.050(2) Uiso d . 1 1 . .
H H41B_2 0.7412 -0.1988 1.2863 0.050 Uiso calc R 1 1 . .
C C51B_2 0.7633(3) -0.1467(3) 1.3752(5) 0.053(2) Uani d . 1 1 . .
H H51B_2 0.7602 -0.1110 1.3782 0.050 Uiso calc R 1 1 . .
O O51B_2 0.8113(2) -0.1590(2) 1.3950(3) 0.0589(17) Uani d . 1 1 . .
C C61B_2 0.7376(4) -0.1692(4) 1.4460(6) 0.063(2) Uani d . 1 1 . .
H H61B_2 0.7501 -0.1558 1.5003 0.080 Uiso calc R 1 1 . .
H HB61_2 0.7047 -0.1606 1.4373 0.080 Uiso calc R 1 1 . .
O O61B_2 0.7422(3) -0.2212(3) 1.4477(4) 0.0729(19) Uani d . 1 1 . .
O O41B_2 0.7006(2) -0.1407(2) 1.2628(4) 0.0557(15) Uani d . 1 1 . .
C C12B_2 0.6590(4) -0.1679(3) 1.2580(6) 0.060(3) Uani d . 1 1 . .
H H12B_2 0.6669 -0.2024 1.2687 0.050 Uiso calc R 1 1 . .
C C22B_2 0.6344(4) -0.1635(4) 1.1701(6) 0.063(3) Uani d . 1 1 . .
H H22B_2 0.6054 -0.1826 1.1673 0.080 Uiso calc R 1 1 . .
O O22B_2 0.6634(3) -0.1821(3) 1.1068(4) 0.0694(18) Uani d . 1 1 . .
C C32B_2 0.6224(3) -0.1100(4) 1.1528(6) 0.052(2) Uani d . 1 1 . .
H H32B_2 0.6513 -0.0907 1.1547 0.050 Uiso calc R 1 1 . .
O O32B_2 0.5967(3) -0.1040(3) 1.0721(4) 0.0730(19) Uani d . 1 1 . .
C C42B_2 0.5923(3) -0.0917(4) 1.2218(5) 0.052(2) Uani d . 1 1 . .
H H42B_2 0.5617 -0.1079 1.2152 0.050 Uiso calc R 1 1 . .
C C52B_2 0.6164(4) -0.1022(4) 1.3098(6) 0.061(2) Uani d . 1 1 D .
H H52B_2 0.6442 -0.0813 1.3194 0.080 Uiso calc R 1 1 . .
O O52B_2 0.6303(3) -0.1523(2) 1.3190(4) 0.0644(18) Uani d . 1 1 . .
C C62B_2 0.5835(5) -0.0919(5) 1.3802(6) 0.087(4) Uani d . 1 1 . .
O O62B_2 0.5996(8) -0.1016(7) 1.4632(11) 0.089(5) Uiso d P 0.50 1 D 1
O O72B_2 0.5451(10) -0.1151(10) 1.3650(17) 0.066(7) Uiso d P 0.25 1 D 2
O O82B_2 0.6224(18) -0.0887(18) 1.459(3) 0.107(12) Uiso d P 0.25 1 D 3
O O42B_2 0.5866(2) -0.0396(2) 1.2101(4) 0.0499(15) Uani d . 1 1 . .
C C13B_2 0.5408(3) -0.0194(3) 1.2004(5) 0.049(2) Uiso d . 1 1 . .
H H13B_2 0.5176 -0.0459 1.1939 0.050 Uiso calc R 1 1 . .
C C23B_2 0.5379(3) 0.0110(3) 1.1207(5) 0.0449(19) Uiso d . 1 1 . .
H H23B_2 0.5067 0.0258 1.1141 0.050 Uiso calc R 1 1 . .
O O23B_2 0.5423(2) -0.0179(2) 1.0474(4) 0.0608(17) Uani d . 1 1 . .
C C33B_2 0.5734(4) 0.0535(4) 1.1301(5) 0.051(2) Uani d . 1 1 . .
H H33B_2 0.6051 0.0397 1.1343 0.050 Uiso calc R 1 1 . .
O O33B_2 0.5677(3) 0.0842(2) 1.0586(4) 0.0673(19) Uani d . 1 1 . .
C C43B_2 0.5676(3) 0.0820(3) 1.2083(6) 0.048(2) Uiso d . 1 1 . .
H H43B_2 0.5396 0.1026 1.2000 0.050 Uiso calc R 1 1 . .
C C53B_2 0.5651(4) 0.0485(3) 1.2875(5) 0.053(2) Uani d . 1 1 . .
H H53B_2 0.5963 0.0349 1.3038 0.050 Uiso calc R 1 1 . .
O O53B_2 0.5329(2) 0.0094(2) 1.2715(3) 0.0552(15) Uani d . 1 1 . .
C C63B_2 0.5493(4) 0.0778(4) 1.3627(6) 0.067(3) Uani d . 1 1 . .
H H63B_2 0.5483 0.0561 1.4111 0.080 Uiso calc R 1 1 . .
H HB63_2 0.5723 0.1031 1.3783 0.080 Uiso calc R 1 1 . .
O O63B_2 0.5055(4) 0.0999(3) 1.3456(5) 0.099(3) Uani d . 1 1 . .
O O43B_2 0.6085(2) 0.1122(2) 1.2247(4) 0.0571(15) Uani d . 1 1 . .
C C14B_2 0.6031(4) 0.1647(3) 1.2324(5) 0.055(2) Uani d . 1 1 . .
H H14B_2 0.5701 0.1738 1.2214 0.050 Uiso calc R 1 1 . .
C C24B_2 0.6306(4) 0.1865(3) 1.1673(6) 0.060(3) Uani d . 1 1 . .
H H24B_2 0.6289 0.2222 1.1735 0.050 Uiso calc R 1 1 . .
O O24B_2 0.6121(2) 0.1752(2) 1.0835(4) 0.0615(17) Uani d . 1 1 . .
C C34B_2 0.6813(3) 0.1725(3) 1.1833(5) 0.047(2) Uiso d . 1 1 . .
H H34B_2 0.6836 0.1369 1.1770 0.050 Uiso calc R 1 1 . .
O O34B_2 0.7106(3) 0.1948(2) 1.1262(4) 0.0682(19) Uani d . 1 1 . .
C C44B_2 0.7009(3) 0.1857(3) 1.2724(5) 0.047(2) Uiso d . 1 1 . .
H H44B_2 0.7048 0.2214 1.2774 0.050 Uiso calc R 1 1 . .
C C54B_2 0.6690(3) 0.1670(4) 1.3393(5) 0.057(2) Uani d . 1 1 . .
H H54B_2 0.6720 0.1313 1.3442 0.050 Uiso calc R 1 1 . .
O O54B_2 0.6206(2) 0.1794(2) 1.3148(4) 0.0626(17) Uani d . 1 1 . .
C C64B_2 0.6813(4) 0.1899(4) 1.4256(6) 0.066(3) Uani d . 1 1 . .
H H64B_2 0.6578 0.1808 1.4631 0.080 Uiso calc R 1 1 . .
H HB64_2 0.7111 0.1770 1.4497 0.080 Uiso calc R 1 1 . .
O O64B_2 0.6842(4) 0.2432(3) 1.4217(5) 0.095(3) Uani d . 1 1 . .
O O44B_2 0.7453(2) 0.1621(2) 1.2882(3) 0.0516(14) Uani d . 1 1 . .
C C15B_2 0.7849(3) 0.1901(4) 1.3244(6) 0.052(2) Uiso d . 1 1 . .
H H15B_2 0.7758 0.2246 1.3285 0.050 Uiso calc R 1 1 . .
C C25B_2 0.8214(4) 0.1857(4) 1.2641(6) 0.058(2) Uani d . 1 1 . .
H H25B_2 0.8488 0.2042 1.2881 0.050 Uiso calc R 1 1 . .
O O25B_2 0.8070(2) 0.2063(2) 1.1831(4) 0.0614(17) Uani d . 1 1 . .
C C35B_2 0.8362(3) 0.1323(3) 1.2586(5) 0.051(2) Uiso d . 1 1 . .
H H35B_2 0.8093 0.1128 1.2348 0.050 Uiso calc R 1 1 . .
O O35B_2 0.8736(3) 0.1277(3) 1.2040(4) 0.0713(19) Uani d . 1 1 . .
C C45B_2 0.8517(3) 0.1138(4) 1.3465(6) 0.053(2) Uiso d . 1 1 . .
H H45B_2 0.8810 0.1299 1.3679 0.050 Uiso calc R 1 1 . .
C C55B_2 0.8156(4) 0.1225(4) 1.4060(6) 0.060(3) Uani d . 1 1 . .
H H55B_2 0.7885 0.1015 1.3894 0.050 Uiso calc R 1 1 . .
O O55B_2 0.8002(3) 0.1730(2) 1.4046(4) 0.0641(17) Uani d . 1 1 . .
C C65B_2 0.8323(6) 0.1122(6) 1.4984(7) 0.097(5) Uani d . 1 1 . .
H H65B_2 0.8071 0.1185 1.5338 0.100 Uiso calc R 1 1 . .
H HB65_2 0.8411 0.0780 1.5049 0.100 Uiso calc R 1 1 . .
O O65B_2 0.8709(5) 0.1421(5) 1.5248(6) 0.134(5) Uani d . 1 1 . .
O O45B_2 0.8592(2) 0.0611(2) 1.3391(3) 0.0522(15) Uani d . 1 1 . .
C C16B_2 0.9011(4) 0.0416(3) 1.3736(5) 0.058(3) Uani d . 1 1 . .
H H16B_2 0.9229 0.0682 1.3909 0.050 Uiso calc R 1 1 . .
C C26B_2 0.9207(3) 0.0108(4) 1.3055(6) 0.058(2) Uani d . 1 1 . .
H H26B_2 0.9500 -0.0042 1.3297 0.050 Uiso calc R 1 1 . .
O O26B_2 0.9305(3) 0.0411(3) 1.2351(4) 0.0703(18) Uani d . 1 1 . .
C C36B_2 0.8875(4) -0.0288(4) 1.2768(5) 0.059(3) Uani d . 1 1 . .
H H36B_2 0.8586 -0.0140 1.2502 0.050 Uiso calc R 1 1 . .
O O36B_2 0.9075(3) -0.0598(2) 1.2151(4) 0.071(2) Uani d . 1 1 . .
C C46B_2 0.8757(3) -0.0598(4) 1.3544(6) 0.054(2) Uiso d . 1 1 . .
H H46B_2 0.9027 -0.0800 1.3741 0.050 Uiso calc R 1 1 . .
C C56B_2 0.8622(4) -0.0296(4) 1.4250(6) 0.060(2) Uani d . 1 1 E .
H H56B_2 0.8313 -0.0158 1.4079 0.050 Uiso calc R 1 1 . .
O O56B_2 0.8946(2) 0.0115(2) 1.4442(3) 0.0598(16) Uani d . 1 1 . .
C C66B_2 0.8590(5) -0.0577(5) 1.5063(7) 0.079(3) Uani d . 1 1 . .
O O66B_2 0.8460(6) -0.0280(6) 1.5724(10) 0.078(4) Uiso d P 0.50 1 E 1
O O76B_2 0.8975(9) -0.0785(10) 1.5360(16) 0.124(7) Uiso d P 0.50 1 E 2
O O46B_2 0.8372(2) -0.0909(2) 1.3253(4) 0.0584(16) Uani d . 1 1 . .
O OW14_3 0.5295(10) -0.1535(10) 0.9337(15) 0.111(8) Uiso d P 0.50 1 . .
O O14W_3 0.5121(11) -0.1399(12) 0.9212(16) 0.125(9) Uiso d P 0.50 1 F 2
O OW15_3 0.8470(6) 0.2351(6) 1.5719(10) 0.085(4) Uiso d P 0.50 1 G 1
O O15W_3 0.8405(8) 0.2551(8) 1.5016(13) 0.110(6) Uiso d P 0.50 1 H 2
O OW3_3 0.8961(12) 0.2459(13) 1.1527(18) 0.137(9) Uiso d P 0.50 1 I 1
O O3W_3 0.8802(9) 0.2640(10) 1.1582(14) 0.106(6) Uiso d P 0.50 1 J 2
O OW1_3 0.5875(6) -0.2244(6) 1.0036(10) 0.078(4) Uiso d P 0.50 1 . .
O OW22_3 0.9999(7) 0.1097(9) 1.2853(13) 0.113(6) Uiso d P 0.50 1 . .
O OW20_3 0.954(3) 0.198(3) 1.174(4) 0.17(2) Uiso d P 0.25 1 K 1
O O20W_3 0.9675(8) 0.1763(9) 1.1609(14) 0.109(6) Uiso d P 0.50 1 L 2
O OW5_3 0.5339(7) -0.0586(8) 1.5647(12) 0.101(5) Uiso d P 0.50 1 M 1
O O5W_3 0.5000 -0.040(4) 1.5000 0.32(4) Uiso d SP 0.50 2 N 2
O OW8_3 0.6031(8) 0.2410(9) 0.6029(14) 0.116(6) Uiso d P 0.50 1 . .
O OW4_3 0.6077(7) 0.2600(7) 0.9934(12) 0.096(5) Uiso d P 0.50 1 . 1
O O4W_3 0.5634(13) 0.2637(14) 1.027(2) 0.168(10) Uiso d P 0.50 1 O 2
O OW16_3 1.0475(12) 0.0723(14) 1.425(2) 0.093(9) Uiso d P 0.25 1 . .
O OW11_3 0.8836(7) -0.2333(8) 1.1180(13) 0.104(6) Uiso d P 0.50 1 . 1
O O11W_3 0.9056(11) -0.2342(12) 1.186(2) 0.078(8) Uiso d P 0.25 1 P 2
O O11V_3 0.9294(18) -0.238(2) 1.257(3) 0.131(15) Uiso d P 0.25 1 Q 3
O OW25_3 0.5065(7) 0.1593(8) 0.9505(13) 0.099(5) Uiso d P 0.50 1 . 1
O O25W_3 0.5085(11) 0.1888(12) 0.897(2) 0.151(9) Uiso d P 0.50 1 R 2
O OW23_3 1.0419(8) 0.2359(9) 1.1451(14) 0.122(6) Uiso d P 0.50 1 . .
O OW2_3 0.4949(8) -0.1855(9) 0.7752(13) 0.114(6) Uiso d P 0.50 1 . .
O OW17_3 0.9243(13) 0.2803(14) 1.323(2) 0.098(10) Uiso d P 0.25 1 . .
O OW6_3 0.9195(11) 0.2606(13) 1.620(2) 0.083(8) Uiso d P 0.25 1 . .
O OW19_3 0.5542(13) 0.1511(14) 0.538(2) 0.095(9) Uiso d P 0.25 1 . .
O OW10_3 0.9768(13) -0.1428(14) 1.151(2) 0.093(9) Uiso d P 0.25 1 S 1
O O10W_3 0.9889(19) -0.169(2) 1.107(3) 0.131(14) Uiso d P 0.25 1 T 2
O O10V_3 0.9961(13) -0.1080(15) 1.314(2) 0.102(10) Uiso d P 0.25 1 U 3
O OW13_3 0.9045(11) 0.2998(13) 1.502(2) 0.084(8) Uiso d P 0.25 1 . .
O OW18_3 0.949(3) -0.216(3) 0.777(5) 0.18(2) Uiso d P 0.25 1 . .
O OW12_3 0.917(2) -0.180(3) 1.524(4) 0.155(18) Uiso d P 0.25 1 . .
O O1_4 0.6877(12) 0.0185(14) 1.4272(15) 0.168(7) Uiso d PG 0.398(17) 1 V 1
C C1_4 0.7216(11) 0.0047(15) 1.3709(14) 0.168(7) Uiso d PG 0.398(17) 1 V 1
C C2_4 0.7042(9) 0.0181(12) 1.2799(14) 0.168(7) Uiso d PG 0.398(17) 1 V 1
H H2A_4 0.7007 0.0535 1.2761 0.201 Uiso calc PR 0.398(17) 1 V 1
H H2B_4 0.6736 0.0037 1.2663 0.201 Uiso calc PR 0.398(17) 1 V 1
C C3_4 0.7367(9) 0.0012(11) 1.2131(14) 0.168(7) Uiso d PG 0.398(17) 1 V 1
H H3A_4 0.7681 0.0126 1.2309 0.201 Uiso calc PR 0.398(17) 1 V 1
H H3B_4 0.7376 -0.0344 1.2135 0.201 Uiso calc PR 0.398(17) 1 V 1
C C4_4 0.7243(8) 0.0176(11) 1.1240(14) 0.168(7) Uiso d PG 0.398(17) 1 V 1
H H4A_4 0.6919 0.0093 1.1074 0.201 Uiso calc PR 0.398(17) 1 V 1
H H4B_4 0.7272 0.0530 1.1216 0.201 Uiso calc PR 0.398(17) 1 V 1
C C5_4 0.7526(10) -0.0035(10) 1.0647(15) 0.168(7) Uiso d PG 0.398(17) 1 V 1
H H5A_4 0.7489 -0.0388 1.0676 0.201 Uiso calc PR 0.398(17) 1 V 1
H H5B_4 0.7849 0.0038 1.0838 0.201 Uiso calc PR 0.398(17) 1 V 1
C C6_4 0.7444(8) 0.0114(13) 0.9712(14) 0.168(7) Uiso d PG 0.398(17) 1 V 1
H H6A_4 0.7377 0.0462 0.9729 0.201 Uiso calc PR 0.398(17) 1 V 1
H H6B_4 0.7149 -0.0041 0.9514 0.201 Uiso calc PR 0.398(17) 1 V 1
C C7_4 0.7747(9) 0.0058(12) 0.8961(15) 0.168(7) Uiso d PG 0.398(17) 1 V 1
H H7A_4 0.8039 0.0230 0.9110 0.201 Uiso calc PR 0.398(17) 1 V 1
H H7B_4 0.7822 -0.0287 0.8912 0.201 Uiso calc PR 0.398(17) 1 V 1
C C8_4 0.7550(11) 0.0236(19) 0.8086(14) 0.168(7) Uiso d PG 0.398(17) 1 V 1
H H8A_4 0.7244 0.0091 0.7945 0.201 Uiso calc PR 0.398(17) 1 V 1
H H8B_4 0.7511 0.0590 0.8101 0.201 Uiso calc PR 0.398(17) 1 V 1
C C9_4 0.7860(12) 0.0109(16) 0.7412(15) 0.168(7) Uiso d PG 0.398(17) 1 V 1
H H9A_4 0.7741 0.0301 0.6921 0.201 Uiso calc PR 0.398(17) 1 V 1
H H9B_4 0.7785 -0.0230 0.7268 0.201 Uiso calc PR 0.398(17) 1 V 1
C C10_4 0.8385(12) 0.014(2) 0.7427(17) 0.168(7) Uiso d PG 0.398(17) 1 V 1
H H10A_4 0.8479 0.0031 0.6891 0.252 Uiso calc PR 0.398(17) 1 V 1
H H10B_4 0.8527 -0.0062 0.7875 0.252 Uiso calc PR 0.398(17) 1 V 1
H H10C_4 0.8482 0.0475 0.7523 0.252 Uiso calc PR 0.398(17) 1 V 1
O O1_5 0.7120(18) 0.018(2) 1.378(2) 0.168(7) Uiso d PG 0.255(16) 1 W 2
C C1_5 0.7281(16) 0.006(2) 1.308(2) 0.168(7) Uiso d PG 0.255(16) 1 W 2
C C2_5 0.7110(16) 0.025(2) 1.228(2) 0.168(7) Uiso d PG 0.255(16) 1 W 2
H H2A_5 0.7137 0.0605 1.2302 0.201 Uiso calc PR 0.255(16) 1 W 2
H H2B_5 0.6780 0.0174 1.2181 0.201 Uiso calc PR 0.255(16) 1 W 2
C C3_5 0.7346(13) 0.0074(16) 1.149(2) 0.168(7) Uiso d PG 0.255(16) 1 W 2
H H3A_5 0.7677 0.0073 1.1682 0.201 Uiso calc PR 0.255(16) 1 W 2
H H3B_5 0.7257 -0.0268 1.1433 0.201 Uiso calc PR 0.255(16) 1 W 2
C C4_5 0.7325(13) 0.0250(16) 1.064(2) 0.168(7) Uiso d PG 0.255(16) 1 W 2
H H4A_5 0.6998 0.0262 1.0424 0.201 Uiso calc PR 0.255(16) 1 W 2
H H4B_5 0.7438 0.0585 1.0663 0.201 Uiso calc PR 0.255(16) 1 W 2
C C5_5 0.7565(14) 0.0004(16) 1.002(2) 0.168(7) Uiso d PG 0.255(16) 1 W 2
H H5A_5 0.7466 -0.0337 1.0011 0.201 Uiso calc PR 0.255(16) 1 W 2
H H5B_5 0.7896 0.0008 1.0214 0.201 Uiso calc PR 0.255(16) 1 W 2
C C6_5 0.7513(12) 0.0190(16) 0.910(2) 0.168(7) Uiso d PG 0.255(16) 1 W 2
H H6A_5 0.7510 0.0544 0.9159 0.201 Uiso calc PR 0.255(16) 1 W 2
H H6B_5 0.7196 0.0099 0.8892 0.201 Uiso calc PR 0.255(16) 1 W 2
C C7_5 0.7802(13) 0.010(2) 0.834(2) 0.168(7) Uiso d PG 0.255(16) 1 W 2
H H7A_5 0.8119 0.0204 0.8506 0.201 Uiso calc PR 0.255(16) 1 W 2
H H7B_5 0.7814 -0.0256 0.8256 0.201 Uiso calc PR 0.255(16) 1 W 2
C C8_5 0.764(2) 0.033(2) 0.749(2) 0.168(7) Uiso d PG 0.255(16) 1 W 2
H H8A_5 0.7315 0.0252 0.7338 0.201 Uiso calc PR 0.255(16) 1 W 2
H H8B_5 0.7667 0.0685 0.7545 0.201 Uiso calc PR 0.255(16) 1 W 2
C C9_5 0.7923(18) 0.016(3) 0.680(2) 0.168(7) Uiso d PG 0.255(16) 1 W 2
H H9A_5 0.8143 -0.0083 0.7025 0.201 Uiso calc PR 0.255(16) 1 W 2
H H9B_5 0.8102 0.0440 0.6614 0.201 Uiso calc PR 0.255(16) 1 W 2
C C10_5 0.763(2) -0.005(3) 0.604(2) 0.168(7) Uiso d PG 0.255(16) 1 W 2
H H10A_5 0.7831 -0.0146 0.5616 0.252 Uiso calc PR 0.255(16) 1 W 2
H H10B_5 0.7416 0.0200 0.5800 0.252 Uiso calc PR 0.255(16) 1 W 2
H H10C_5 0.7457 -0.0323 0.6211 0.252 Uiso calc PR 0.255(16) 1 W 2

loop_
_atom_site_aniso_label
_atom_site_aniso_U_11
_atom_site_aniso_U_22
_atom_site_aniso_U_33
_atom_site_aniso_U_12
_atom_site_aniso_U_13
_atom_site_aniso_U_23
C21A_1 0.089(7) 0.034(5) 0.049(5) 0.007(4) 0.015(5) -0.002(4)
O21A_1 0.078(4) 0.052(4) 0.047(4) -0.001(3) 0.011(3) 0.008(3)
C31A_1 0.084(7) 0.037(5) 0.041(5) 0.000(4) -0.005(4) 0.009(4)
O31A_1 0.077(5) 0.083(5) 0.053(4) -0.008(4) -0.002(3) 0.005(4)
C51A_1 0.074(6) 0.039(5) 0.051(5) 0.007(4) 0.024(4) -0.001(4)
O51A_1 0.074(4) 0.041(3) 0.048(3) 0.005(3) 0.010(3) -0.007(3)
C61A_1 0.108(8) 0.064(7) 0.051(6) -0.011(6) 0.011(5) 0.009(5)
O61A_1 0.111(6) 0.075(5) 0.083(5) 0.021(4) 0.033(4) -0.008(4)
O41A_1 0.086(5) 0.046(4) 0.053(4) -0.004(3) 0.011(3) -0.010(3)
C12A_1 0.076(9) 0.062(6) 0.071(7) 0.013(5) 0.016(5) -0.010(6)
C22A_1 0.067(7) 0.080(8) 0.059(7) 0.005(5) 0.010(5) 0.007(5)
O22A_1 0.097(6) 0.078(5) 0.074(5) -0.013(4) 0.008(4) -0.002(4)
C32A_1 0.080(7) 0.051(6) 0.040(5) 0.007(4) 0.012(4) 0.000(4)
O32A_1 0.096(5) 0.074(5) 0.052(4) -0.025(4) -0.011(3) -0.006(4)
C42A_1 0.063(6) 0.064(6) 0.059(6) -0.005(5) 0.014(4) -0.017(5)
C52A_1 0.060(6) 0.074(7) 0.060(6) -0.005(5) 0.016(4) -0.012(5)
O52A_1 0.074(5) 0.068(5) 0.075(5) -0.001(3) 0.026(3) -0.023(4)
C62A_1 0.174(14) 0.108(10) 0.023(5) -0.023(9) 0.017(6) -0.036(6)
O42A_1 0.055(4) 0.057(4) 0.058(4) -0.006(3) 0.007(3) -0.008(3)
C23A_1 0.079(7) 0.058(6) 0.039(5) -0.008(5) 0.001(4) -0.005(4)
O23A_1 0.083(5) 0.073(4) 0.034(3) 0.000(3) -0.001(3) -0.003(3)
O33A_1 0.101(5) 0.071(4) 0.035(3) 0.011(4) -0.004(3) -0.020(3)
C43A_1 0.086(8) 0.049(6) 0.037(5) -0.011(5) 0.011(4) 0.003(4)
C53A_1 0.113(10) 0.067(7) 0.033(5) 0.001(6) 0.030(5) 0.002(5)
O53A_1 0.075(5) 0.089(5) 0.051(4) -0.001(4) 0.019(3) 0.008(4)
C63A_1 0.139(12) 0.108(11) 0.043(6) 0.027(9) 0.027(6) 0.005(6)
O43A_1 0.065(4) 0.032(3) 0.047(3) -0.003(2) 0.003(2) 0.001(2)
C14A_1 0.078(6) 0.037(5) 0.044(5) -0.004(4) -0.001(4) 0.013(4)
C24A_1 0.093(7) 0.028(5) 0.051(6) 0.011(4) -0.004(5) -0.001(4)
O24A_1 0.090(5) 0.048(4) 0.032(3) 0.003(3) -0.002(3) 0.000(3)
C34A_1 0.088(7) 0.042(5) 0.026(4) 0.005(4) 0.007(4) 0.000(4)
O34A_1 0.075(4) 0.086(5) 0.032(3) 0.002(3) 0.010(3) -0.015(3)
C54A_1 0.083(6) 0.033(5) 0.028(4) -0.009(4) -0.003(4) -0.003(3)
O54A_1 0.098(5) 0.046(4) 0.031(3) -0.004(3) 0.007(3) 0.011(3)
C64A_1 0.122(9) 0.059(7) 0.030(5) -0.014(6) 0.016(5) -0.005(4)
O64A_1 0.106(5) 0.064(5) 0.040(3) 0.004(4) 0.000(3) 0.010(3)
O44A_1 0.079(5) 0.038(3) 0.035(3) 0.006(3) -0.003(3) 0.007(2)
C15A_1 0.094(8) 0.046(5) 0.029(5) 0.011(5) -0.003(4) -0.002(4)
C25A_1 0.070(6) 0.063(6) 0.040(5) 0.003(5) 0.008(4) -0.012(5)
O25A_1 0.075(4) 0.057(4) 0.038(3) 0.005(3) 0.006(3) -0.008(3)
C35A_1 0.056(5) 0.046(5) 0.034(5) 0.003(4) 0.006(4) -0.002(4)
O35A_1 0.075(4) 0.063(4) 0.046(4) -0.018(3) 0.010(3) -0.005(3)
C45A_1 0.072(6) 0.039(5) 0.027(4) 0.004(4) -0.009(4) -0.002(4)
C55A_1 0.086(7) 0.053(6) 0.028(5) 0.013(5) -0.001(4) 0.000(4)
O55A_1 0.097(5) 0.050(4) 0.034(3) 0.004(3) -0.003(3) 0.005(3)
C65A_1 0.087(9) 0.070(7) 0.046(6) 0.023(5) 0.006(5) -0.001(5)
O65A_1 0.172(11) 0.129(8) 0.048(4) 0.024(7) -0.016(5) -0.024(5)
O45A_1 0.074(4) 0.039(3) 0.045(3) 0.007(3) 0.001(3) 0.007(3)
C26A_1 0.085(7) 0.068(6) 0.035(5) 0.002(5) 0.021(4) -0.007(5)
O26A_1 0.086(5) 0.065(4) 0.057(4) 0.009(3) 0.011(3) 0.008(3)
O36A_1 0.080(4) 0.059(4) 0.058(4) 0.007(3) 0.016(3) 0.031(3)
C46A_1 0.098(8) 0.046(5) 0.031(5) -0.006(5) 0.002(4) -0.011(4)
C56A_1 0.088(7) 0.050(5) 0.036(5) 0.010(5) 0.005(4) -0.008(4)
O56A_1 0.085(5) 0.052(4) 0.046(4) 0.008(3) -0.011(3) -0.008(3)
C66A_1 0.177(14) 0.110(11) 0.034(6) 0.059(10) 0.042(7) 0.010(6)
O46A_1 0.072(4) 0.030(3) 0.045(3) 0.000(2) 0.002(3) -0.002(2)
C11B_2 0.073(6) 0.038(5) 0.051(5) 0.002(4) -0.009(4) -0.002(4)
C21B_2 0.111(9) 0.032(5) 0.052(6) 0.017(5) 0.017(5) -0.003(4)
O21B_2 0.092(5) 0.059(4) 0.050(4) -0.014(3) 0.020(3) -0.008(3)
O31B_2 0.092(5) 0.060(4) 0.036(3) -0.009(3) 0.005(3) -0.014(3)
C51B_2 0.071(7) 0.038(5) 0.049(5) 0.008(4) 0.007(4) -0.004(4)
O51B_2 0.081(5) 0.063(4) 0.032(3) 0.001(3) 0.005(3) 0.008(3)
C61B_2 0.083(7) 0.059(6) 0.048(5) 0.011(5) 0.014(4) -0.004(5)
O61B_2 0.105(6) 0.054(4) 0.062(4) 0.011(4) 0.019(3) 0.006(3)
O41B_2 0.070(4) 0.035(3) 0.061(4) -0.003(3) -0.004(3) 0.013(3)
C12B_2 0.105(8) 0.022(4) 0.054(6) 0.007(5) 0.011(5) 0.008(4)
C22B_2 0.079(7) 0.054(6) 0.056(6) 0.008(5) 0.002(5) 0.001(5)
O22B_2 0.090(5) 0.049(4) 0.066(4) 0.000(3) -0.006(3) -0.011(3)
C32B_2 0.061(6) 0.051(6) 0.045(5) 0.000(4) 0.007(4) 0.008(4)
O32B_2 0.106(5) 0.071(4) 0.039(4) 0.013(4) -0.007(3) 0.007(3)
C42B_2 0.065(6) 0.054(6) 0.036(5) -0.007(4) 0.004(4) 0.011(4)
C52B_2 0.089(7) 0.047(6) 0.046(5) 0.000(5) 0.004(4) 0.019(4)
O52B_2 0.086(5) 0.052(4) 0.056(4) 0.005(3) 0.011(3) 0.017(3)
C62B_2 0.118(10) 0.107(10) 0.034(5) 0.036(8) -0.002(5) 0.026(6)
O42B_2 0.057(4) 0.042(4) 0.051(4) 0.007(3) 0.004(3) 0.013(3)
O23B_2 0.080(5) 0.060(4) 0.041(3) 0.006(3) -0.004(3) -0.005(3)
C33B_2 0.067(6) 0.063(6) 0.021(5) 0.004(4) 0.004(3) 0.004(4)
O33B_2 0.116(6) 0.047(4) 0.038(4) 0.006(3) 0.000(3) 0.007(3)
C53B_2 0.072(6) 0.058(6) 0.029(5) -0.005(5) 0.002(4) 0.009(4)
O53B_2 0.057(4) 0.065(4) 0.046(3) 0.000(3) 0.015(2) 0.004(3)
C63B_2 0.085(8) 0.078(7) 0.039(5) -0.004(6) 0.010(4) 0.008(5)
O63B_2 0.121(7) 0.097(6) 0.085(5) 0.009(5) 0.041(4) -0.029(5)
O43B_2 0.078(4) 0.045(4) 0.048(3) 0.006(3) 0.010(3) 0.002(3)
C14B_2 0.091(7) 0.041(5) 0.028(5) 0.005(4) -0.009(4) -0.007(4)
C24B_2 0.110(8) 0.032(5) 0.036(5) -0.001(5) -0.003(5) -0.001(4)
O24B_2 0.092(5) 0.054(4) 0.036(3) -0.013(3) -0.008(3) -0.006(3)
O34B_2 0.106(5) 0.054(4) 0.045(3) -0.028(4) 0.012(3) -0.003(3)
C54B_2 0.068(6) 0.073(6) 0.029(5) 0.008(5) 0.003(4) 0.003(4)
O54B_2 0.079(5) 0.065(4) 0.042(4) 0.007(3) -0.004(3) -0.016(3)
C64B_2 0.089(7) 0.077(7) 0.033(5) 0.010(5) 0.007(4) 0.006(5)
O64B_2 0.155(8) 0.066(5) 0.059(4) 0.005(5) -0.014(4) -0.015(4)
O44B_2 0.071(4) 0.042(3) 0.042(3) 0.001(3) 0.003(3) -0.009(3)
C25B_2 0.072(7) 0.047(5) 0.055(6) -0.004(4) -0.005(4) 0.006(5)
O25B_2 0.091(5) 0.052(4) 0.042(3) -0.004(3) 0.009(3) 0.011(3)
O35B_2 0.096(5) 0.063(4) 0.058(4) 0.013(3) 0.020(3) 0.000(3)
C55B_2 0.089(7) 0.052(6) 0.036(5) 0.005(5) -0.006(4) 0.006(4)
O55B_2 0.100(5) 0.047(4) 0.044(4) 0.014(3) -0.001(3) -0.012(3)
C65B_2 0.141(13) 0.117(11) 0.036(6) 0.051(10) 0.023(6) -0.010(7)
O65B_2 0.207(13) 0.130(9) 0.056(5) 0.028(9) -0.032(6) -0.018(5)
O45B_2 0.080(4) 0.038(3) 0.037(3) 0.001(3) -0.004(3) -0.006(3)
C16B_2 0.095(8) 0.037(5) 0.036(5) 0.005(5) -0.018(5) -0.003(4)
C26B_2 0.059(6) 0.051(5) 0.065(6) 0.005(4) 0.005(4) -0.004(5)
O26B_2 0.097(5) 0.061(4) 0.054(4) -0.007(4) 0.011(3) 0.006(3)
C36B_2 0.083(7) 0.056(6) 0.038(5) 0.021(5) 0.002(4) -0.006(5)
O36B_2 0.111(6) 0.047(4) 0.056(4) 0.006(3) 0.021(4) -0.013(3)
C56B_2 0.086(7) 0.052(6) 0.039(5) -0.008(5) -0.007(4) -0.006(5)
O56B_2 0.089(4) 0.053(4) 0.034(3) 0.003(3) -0.013(3) -0.004(3)
C66B_2 0.116(10) 0.075(7) 0.049(6) -0.011(6) 0.016(6) -0.006(5)
O46B_2 0.085(4) 0.035(4) 0.053(4) 0.001(3) -0.009(3) -0.002(3)

loop_
_atom_type_symbol
_atom_type_description
_atom_type_scat_dispersion_real
_atom_type_scat_dispersion_imag
_atom_type_scat_source
C C 0.0033 0.0000 'International Tables Vol C Tables 4.2.6.8 and 6.1.1.4'
O O 0.0106 0.0000 'International Tables Vol C Tables 4.2.6.8 and 6.1.1.4'
H H 0.0000 0.0000 'International Tables Vol C Tables 4.2.6.8 and 6.1.1.4'

loop_
_geom_angle_atom_site_label_1
_geom_angle_atom_site_label_2
_geom_angle_atom_site_label_3
_geom_angle
O51A_1 C11A_1 O46A_1 110.3(7)
O51A_1 C11A_1 C21A_1 111.8(7)
O46A_1 C11A_1 C21A_1 109.3(7)
O51A_1 C11A_1 H11A_1 108.4
O46A_1 C11A_1 H11A_1 108.4
C21A_1 C11A_1 H11A_1 108.4
O21A_1 C21A_1 C11A_1 110.6(8)
O21A_1 C21A_1 C31A_1 109.9(7)
C11A_1 C21A_1 C31A_1 109.3(7)
O21A_1 C21A_1 H21A_1 109.0
C11A_1 C21A_1 H21A_1 109.0
C31A_1 C21A_1 H21A_1 109.0
O31A_1 C31A_1 C41A_1 109.2(8)
O31A_1 C31A_1 C21A_1 110.0(7)
C41A_1 C31A_1 C21A_1 107.9(7)
O31A_1 C31A_1 H31A_1 109.9
C41A_1 C31A_1 H31A_1 109.9
C21A_1 C31A_1 H31A_1 109.9
O41A_1 C41A_1 C31A_1 105.2(7)
O41A_1 C41A_1 C51A_1 111.2(7)
C31A_1 C41A_1 C51A_1 112.6(7)
O41A_1 C41A_1 H41A_1 109.3
C31A_1 C41A_1 H41A_1 109.3
C51A_1 C41A_1 H41A_1 109.3
O51A_1 C51A_1 C61A_1 108.6(7)
O51A_1 C51A_1 C41A_1 112.3(7)
C61A_1 C51A_1 C41A_1 113.0(8)
O51A_1 C51A_1 H51A_1 107.6
C61A_1 C51A_1 H51A_1 107.6
C41A_1 C51A_1 H51A_1 107.6
C11A_1 O51A_1 C51A_1 113.1(6)
O61A_1 C61A_1 C51A_1 109.7(8)
O61A_1 C61A_1 H61A_1 109.8
C51A_1 C61A_1 H61A_1 109.8
O61A_1 C61A_1 HA61_1 109.7
C51A_1 C61A_1 HA61_1 109.7
H61A_1 C61A_1 HA61_1 108.2
C41A_1 O41A_1 C12A_1 119.2(7)
O52A_1 C12A_1 O41A_1 108.9(9)
O52A_1 C12A_1 C22A_1 111.3(9)
O41A_1 C12A_1 C22A_1 106.7(8)
O52A_1 C12A_1 H12A_1 109.9
O41A_1 C12A_1 H12A_1 109.9
C22A_1 C12A_1 H12A_1 110.0
O22A_1 C22A_1 C12A_1 111.7(10)
O22A_1 C22A_1 C32A_1 109.4(8)
C12A_1 C22A_1 C32A_1 110.9(9)
O22A_1 C22A_1 H22A_1 108.2
C12A_1 C22A_1 H22A_1 108.2
C32A_1 C22A_1 H22A_1 108.2
O32A_1 C32A_1 C42A_1 108.5(9)
O32A_1 C32A_1 C22A_1 110.0(8)
C42A_1 C32A_1 C22A_1 109.0(8)
O32A_1 C32A_1 H32A_1 109.8
C42A_1 C32A_1 H32A_1 109.8
C22A_1 C32A_1 H32A_1 109.8
O42A_1 C42A_1 C32A_1 103.6(8)
O42A_1 C42A_1 C52A_1 109.0(9)
C32A_1 C42A_1 C52A_1 112.5(9)
O42A_1 C42A_1 H42A_1 110.5
C32A_1 C42A_1 H42A_1 110.5
C52A_1 C42A_1 H42A_1 110.5
O52A_1 C52A_1 C42A_1 111.5(9)
O52A_1 C52A_1 C62A_1 106.5(9)
C42A_1 C52A_1 C62A_1 110.4(9)
O52A_1 C52A_1 H52A_1 109.5
C42A_1 C52A_1 H52A_1 109.5
C62A_1 C52A_1 H52A_1 109.5
C12A_1 O52A_1 C52A_1 114.4(7)
O62A_1 C62A_1 O72A_1 28.8(11)
O62A_1 C62A_1 C52A_1 109.0(14)
O72A_1 C62A_1 C52A_1 112.7(15)
C13A_1 O42A_1 C42A_1 119.1(7)
O42A_1 C13A_1 O53A_1 110.3(8)
O42A_1 C13A_1 C23A_1 106.8(7)
O53A_1 C13A_1 C23A_1 109.5(8)
O42A_1 C13A_1 H13A_1 110.1
O53A_1 C13A_1 H13A_1 110.1
C23A_1 C13A_1 H13A_1 110.1
O23A_1 C23A_1 C33A_1 112.7(7)
O23A_1 C23A_1 C13A_1 111.0(9)
C33A_1 C23A_1 C13A_1 110.3(8)
O23A_1 C23A_1 H23A_1 107.5
C33A_1 C23A_1 H23A_1 107.5
C13A_1 C23A_1 H23A_1 107.5
O33A_1 C33A_1 C23A_1 112.3(8)
O33A_1 C33A_1 C43A_1 109.3(8)
C23A_1 C33A_1 C43A_1 110.2(8)
O33A_1 C33A_1 H33A_1 108.3
C23A_1 C33A_1 H33A_1 108.3
C43A_1 C33A_1 H33A_1 108.3
O43A_1 C43A_1 C53A_1 107.6(8)
O43A_1 C43A_1 C33A_1 108.8(7)
C53A_1 C43A_1 C33A_1 111.8(8)
O43A_1 C43A_1 H43A_1 109.5
C53A_1 C43A_1 H43A_1 109.6
C33A_1 C43A_1 H43A_1 109.6
O53A_1 C53A_1 C43A_1 109.4(9)
O53A_1 C53A_1 C63A_1 105.7(9)
C43A_1 C53A_1 C63A_1 113.2(10)
O53A_1 C53A_1 H53A_1 109.5
C43A_1 C53A_1 H53A_1 109.5
C63A_1 C53A_1 H53A_1 109.5
C13A_1 O53A_1 C53A_1 113.7(7)
O63A_1 C63A_1 O73A_1 114(2)
O63A_1 C63A_1 C53A_1 116.6(14)
O73A_1 C63A_1 C53A_1 105.1(18)
C14A_1 O43A_1 C43A_1 117.9(7)
O43A_1 C14A_1 O54A_1 111.3(7)
O43A_1 C14A_1 C24A_1 107.6(7)
O54A_1 C14A_1 C24A_1 107.4(8)
O43A_1 C14A_1 H14A_1 110.2
O54A_1 C14A_1 H14A_1 110.1
C24A_1 C14A_1 H14A_1 110.1
C34A_1 C24A_1 O24A_1 109.7(7)
C34A_1 C24A_1 C14A_1 110.4(7)
O24A_1 C24A_1 C14A_1 107.1(8)
C34A_1 C24A_1 H24A_1 109.9
O24A_1 C24A_1 H24A_1 109.9
C14A_1 C24A_1 H24A_1 109.9
O34A_1 C34A_1 C24A_1 109.4(7)
O34A_1 C34A_1 C44A_1 110.2(8)
C24A_1 C34A_1 C44A_1 107.2(7)
O34A_1 C34A_1 H34A_1 110.0
C24A_1 C34A_1 H34A_1 110.0
C44A_1 C34A_1 H34A_1 110.0
O44A_1 C44A_1 C54A_1 107.7(7)
O44A_1 C44A_1 C34A_1 107.0(7)
C54A_1 C44A_1 C34A_1 113.5(8)
O44A_1 C44A_1 H44A_1 109.5
C54A_1 C44A_1 H44A_1 109.5
C34A_1 C44A_1 H44A_1 109.5
O54A_1 C54A_1 C44A_1 110.6(7)
O54A_1 C54A_1 C64A_1 106.6(7)
C44A_1 C54A_1 C64A_1 113.5(8)
O54A_1 C54A_1 H54A_1 108.7
C44A_1 C54A_1 H54A_1 108.7
C64A_1 C54A_1 H54A_1 108.7
C14A_1 O54A_1 C54A_1 114.3(6)
O64A_1 C64A_1 C54A_1 112.7(8)
O64A_1 C64A_1 H64A_1 109.1
C54A_1 C64A_1 H64A_1 109.1
O64A_1 C64A_1 HA64_1 109.1
C54A_1 C64A_1 HA64_1 109.0
H64A_1 C64A_1 HA64_1 107.8
C44A_1 O44A_1 C15A_1 121.9(7)
O55A_1 C15A_1 O44A_1 111.5(7)
O55A_1 C15A_1 C25A_1 110.8(8)
O44A_1 C15A_1 C25A_1 107.2(7)
O55A_1 C15A_1 H15A_1 109.1
O44A_1 C15A_1 H15A_1 109.1
C25A_1 C15A_1 H15A_1 109.1
O25A_1 C25A_1 C35A_1 112.7(8)
O25A_1 C25A_1 C15A_1 110.1(8)
C35A_1 C25A_1 C15A_1 109.0(8)
O25A_1 C25A_1 H25A_1 108.3
C35A_1 C25A_1 H25A_1 108.3
C15A_1 C25A_1 H25A_1 108.3
O35A_1 C35A_1 C25A_1 111.2(8)
O35A_1 C35A_1 C45A_1 111.4(7)
C25A_1 C35A_1 C45A_1 110.1(7)
O35A_1 C35A_1 H35A_1 108.0
C25A_1 C35A_1 H35A_1 108.0
C45A_1 C35A_1 H35A_1 108.0
O45A_1 C45A_1 C35A_1 106.5(6)
O45A_1 C45A_1 C55A_1 108.7(8)
C35A_1 C45A_1 C55A_1 113.4(8)
O45A_1 C45A_1 H45A_1 109.4
C35A_1 C45A_1 H45A_1 109.4
C55A_1 C45A_1 H45A_1 109.4
O55A_1 C55A_1 C65A_1 106.0(7)
O55A_1 C55A_1 C45A_1 111.7(8)
C65A_1 C55A_1 C45A_1 113.5(9)
O55A_1 C55A_1 H55A_1 108.5
C65A_1 C55A_1 H55A_1 108.5
C45A_1 C55A_1 H55A_1 108.5
C15A_1 O55A_1 C55A_1 113.8(7)
O65A_1 C65A_1 C55A_1 113.1(8)
O65A_1 C65A_1 H65A_1 109.0
C55A_1 C65A_1 H65A_1 109.0
O65A_1 C65A_1 HA65_1 108.9
C55A_1 C65A_1 HA65_1 109.0
H65A_1 C65A_1 HA65_1 107.8
C16A_1 O45A_1 C45A_1 119.5(7)
O56A_1 C16A_1 O45A_1 110.0(8)
O56A_1 C16A_1 C26A_1 110.6(7)
O45A_1 C16A_1 C26A_1 108.1(7)
O56A_1 C16A_1 H16A_1 109.4
O45A_1 C16A_1 H16A_1 109.3
C26A_1 C16A_1 H16A_1 109.4
O26A_1 C26A_1 C16A_1 110.2(8)
O26A_1 C26A_1 C36A_1 111.5(8)
C16A_1 C26A_1 C36A_1 110.3(8)
O26A_1 C26A_1 H26A_1 108.2
C16A_1 C26A_1 H26A_1 108.2
C36A_1 C26A_1 H26A_1 108.2
O36A_1 C36A_1 C26A_1 110.8(7)
O36A_1 C36A_1 C46A_1 111.4(7)
C26A_1 C36A_1 C46A_1 108.3(7)
O36A_1 C36A_1 H36A_1 108.7
C26A_1 C36A_1 H36A_1 108.8
C46A_1 C36A_1 H36A_1 108.8
O46A_1 C46A_1 C56A_1 108.5(8)
O46A_1 C46A_1 C36A_1 107.2(7)
C56A_1 C46A_1 C36A_1 112.0(8)
O46A_1 C46A_1 H46A_1 109.7
C56A_1 C46A_1 H46A_1 109.7
C36A_1 C46A_1 H46A_1 109.7
O56A_1 C56A_1 C46A_1 111.5(8)
O56A_1 C56A_1 C66A_1 106.9(9)
C46A_1 C56A_1 C66A_1 112.7(9)
O56A_1 C56A_1 H56A_1 108.5
C46A_1 C56A_1 H56A_1 108.5
C66A_1 C56A_1 H56A_1 108.5
C16A_1 O56A_1 C56A_1 113.5(7)
O66A_1 C66A_1 C56A_1 107.3(11)
O66A_1 C66A_1 O76A_1 127.3(14)
C56A_1 C66A_1 O76A_1 105.4(13)
C11A_1 O46A_1 C46A_1 120.3(7)
O46B_2 C11B_2 O51B_2 112.0(8)
O46B_2 C11B_2 C21B_2 107.3(7)
O51B_2 C11B_2 C21B_2 110.1(8)
O46B_2 C11B_2 H11B_2 109.1
O51B_2 C11B_2 H11B_2 109.1
C21B_2 C11B_2 H11B_2 109.1
O21B_2 C21B_2 C31B_2 109.7(8)
O21B_2 C21B_2 C11B_2 110.8(9)
C31B_2 C21B_2 C11B_2 108.8(7)
O21B_2 C21B_2 H21B_2 109.2
C31B_2 C21B_2 H21B_2 109.2
C11B_2 C21B_2 H21B_2 109.2
O31B_2 C31B_2 C21B_2 111.9(7)
O31B_2 C31B_2 C41B_2 110.8(7)
C21B_2 C31B_2 C41B_2 109.1(7)
O31B_2 C31B_2 H31B_2 108.3
C21B_2 C31B_2 H31B_2 108.3
C41B_2 C31B_2 H31B_2 108.3
O41B_2 C41B_2 C51B_2 109.8(7)
O41B_2 C41B_2 C31B_2 106.9(7)
C51B_2 C41B_2 C31B_2 113.5(8)
O41B_2 C41B_2 H41B_2 108.9
C51B_2 C41B_2 H41B_2 108.9
C31B_2 C41B_2 H41B_2 108.9
O51B_2 C51B_2 C41B_2 112.2(7)
O51B_2 C51B_2 C61B_2 105.6(7)
C41B_2 C51B_2 C61B_2 114.2(8)
O51B_2 C51B_2 H51B_2 108.2
C41B_2 C51B_2 H51B_2 108.2
C61B_2 C51B_2 H51B_2 108.2
C11B_2 O51B_2 C51B_2 113.3(7)
O61B_2 C61B_2 C51B_2 111.4(8)
O61B_2 C61B_2 H61B_2 109.4
C51B_2 C61B_2 H61B_2 109.4
O61B_2 C61B_2 HB61_2 109.3
C51B_2 C61B_2 HB61_2 109.3
H61B_2 C61B_2 HB61_2 108.0
C12B_2 O41B_2 C41B_2 121.6(6)
O41B_2 C12B_2 O52B_2 111.0(8)
O41B_2 C12B_2 C22B_2 109.4(8)
O52B_2 C12B_2 C22B_2 111.0(9)
O41B_2 C12B_2 H12B_2 108.5
O52B_2 C12B_2 H12B_2 108.5
C22B_2 C12B_2 H12B_2 108.5
O22B_2 C22B_2 C12B_2 111.1(9)
O22B_2 C22B_2 C32B_2 110.4(8)
C12B_2 C22B_2 C32B_2 108.7(8)
O22B_2 C22B_2 H22B_2 108.9
C12B_2 C22B_2 H22B_2 108.9
C32B_2 C22B_2 H22B_2 108.9
O32B_2 C32B_2 C22B_2 111.2(8)
O32B_2 C32B_2 C42B_2 108.6(8)
C22B_2 C32B_2 C42B_2 108.5(8)
O32B_2 C32B_2 H32B_2 109.5
C22B_2 C32B_2 H32B_2 109.5
C42B_2 C32B_2 H32B_2 109.5
O42B_2 C42B_2 C52B_2 109.8(7)
O42B_2 C42B_2 C32B_2 107.2(7)
C52B_2 C42B_2 C32B_2 110.4(9)
O42B_2 C42B_2 H42B_2 109.8
C52B_2 C42B_2 H42B_2 109.8
C32B_2 C42B_2 H42B_2 109.8
O52B_2 C52B_2 C42B_2 111.8(8)
O52B_2 C52B_2 C62B_2 106.6(8)
C42B_2 C52B_2 C62B_2 111.5(9)
O52B_2 C52B_2 H52B_2 109.0
C42B_2 C52B_2 H52B_2 109.0
C62B_2 C52B_2 H52B_2 109.0
C12B_2 O52B_2 C52B_2 113.6(7)
O72B_2 C62B_2 O62B_2 106.9(18)
O72B_2 C62B_2 C52B_2 110.4(16)
O62B_2 C62B_2 C52B_2 118.5(13)
O72B_2 C62B_2 O82B_2 135(2)
O62B_2 C62B_2 O82B_2 28.3(17)
C52B_2 C62B_2 O82B_2 97.9(19)
C13B_2 O42B_2 C42B_2 119.4(7)
O53B_2 C13B_2 O42B_2 110.3(7)
O53B_2 C13B_2 C23B_2 111.1(7)
O42B_2 C13B_2 C23B_2 106.4(7)
O53B_2 C13B_2 H13B_2 109.7
O42B_2 C13B_2 H13B_2 109.7
C23B_2 C13B_2 H13B_2 109.7
O23B_2 C23B_2 C13B_2 112.0(7)
O23B_2 C23B_2 C33B_2 112.9(6)
C13B_2 C23B_2 C33B_2 110.5(7)
O23B_2 C23B_2 H23B_2 107.0
C13B_2 C23B_2 H23B_2 107.0
C33B_2 C23B_2 H23B_2 107.0
O33B_2 C33B_2 C43B_2 110.0(8)
O33B_2 C33B_2 C23B_2 110.2(7)
C43B_2 C33B_2 C23B_2 110.6(7)
O33B_2 C33B_2 H33B_2 108.7
C43B_2 C33B_2 H33B_2 108.6
C23B_2 C33B_2 H33B_2 108.7
O43B_2 C43B_2 C33B_2 107.3(7)
O43B_2 C43B_2 C53B_2 106.8(7)
C33B_2 C43B_2 C53B_2 112.3(8)
O43B_2 C43B_2 H43B_2 110.1
C33B_2 C43B_2 H43B_2 110.1
C53B_2 C43B_2 H43B_2 110.1
O53B_2 C53B_2 C63B_2 107.1(8)
O53B_2 C53B_2 C43B_2 112.1(7)
C63B_2 C53B_2 C43B_2 110.8(8)
O53B_2 C53B_2 H53B_2 108.9
C63B_2 C53B_2 H53B_2 108.9
C43B_2 C53B_2 H53B_2 108.9
C13B_2 O53B_2 C53B_2 114.3(7)
O63B_2 C63B_2 C53B_2 113.7(8)
O63B_2 C63B_2 H63B_2 108.8
C53B_2 C63B_2 H63B_2 108.9
O63B_2 C63B_2 HB63_2 108.8
C53B_2 C63B_2 HB63_2 108.8
H63B_2 C63B_2 HB63_2 107.7
C43B_2 O43B_2 C14B_2 119.3(7)
O54B_2 C14B_2 O43B_2 109.1(7)
O54B_2 C14B_2 C24B_2 111.2(8)
O43B_2 C14B_2 C24B_2 105.7(7)
O54B_2 C14B_2 H14B_2 110.3
O43B_2 C14B_2 H14B_2 110.3
C24B_2 C14B_2 H14B_2 110.3
O24B_2 C24B_2 C14B_2 112.6(9)
O24B_2 C24B_2 C34B_2 112.1(8)
C14B_2 C24B_2 C34B_2 110.6(8)
O24B_2 C24B_2 H24B_2 107.0
C14B_2 C24B_2 H24B_2 107.0
C34B_2 C24B_2 H24B_2 107.0
O34B_2 C34B_2 C24B_2 113.9(7)
O34B_2 C34B_2 C44B_2 107.3(7)
C24B_2 C34B_2 C44B_2 111.5(7)
O34B_2 C34B_2 H34B_2 108.0
C24B_2 C34B_2 H34B_2 108.0
C44B_2 C34B_2 H34B_2 108.0
O44B_2 C44B_2 C34B_2 107.6(7)
O44B_2 C44B_2 C54B_2 107.9(7)
C34B_2 C44B_2 C54B_2 111.4(7)
O44B_2 C44B_2 H44B_2 110.0
C34B_2 C44B_2 H44B_2 110.0
C54B_2 C44B_2 H44B_2 110.0
O54B_2 C54B_2 C64B_2 106.4(7)
O54B_2 C54B_2 C44B_2 110.9(7)
C64B_2 C54B_2 C44B_2 112.1(8)
O54B_2 C54B_2 H54B_2 109.2
C64B_2 C54B_2 H54B_2 109.1
C44B_2 C54B_2 H54B_2 109.1
C14B_2 O54B_2 C54B_2 115.5(7)
O64B_2 C64B_2 C54B_2 112.6(8)
O64B_2 C64B_2 H64B_2 109.1
C54B_2 C64B_2 H64B_2 109.1
O64B_2 C64B_2 HB64_2 109.1
C54B_2 C64B_2 HB64_2 109.1
H64B_2 C64B_2 HB64_2 107.8
C44B_2 O44B_2 C15B_2 119.2(7)
O55B_2 C15B_2 O44B_2 110.7(7)
O55B_2 C15B_2 C25B_2 112.2(7)
O44B_2 C15B_2 C25B_2 106.3(7)
O55B_2 C15B_2 H15B_2 109.2
O44B_2 C15B_2 H15B_2 109.2
C25B_2 C15B_2 H15B_2 109.2
O25B_2 C25B_2 C15B_2 112.3(8)
O25B_2 C25B_2 C35B_2 112.7(8)
C15B_2 C25B_2 C35B_2 109.4(8)
O25B_2 C25B_2 H25B_2 107.4
C15B_2 C25B_2 H25B_2 107.4
C35B_2 C25B_2 H25B_2 107.4
O35B_2 C35B_2 C45B_2 110.4(7)
O35B_2 C35B_2 C25B_2 110.1(8)
C45B_2 C35B_2 C25B_2 109.1(8)
O35B_2 C35B_2 H35B_2 109.1
C45B_2 C35B_2 H35B_2 109.1
C25B_2 C35B_2 H35B_2 109.1
O45B_2 C45B_2 C55B_2 109.0(7)
O45B_2 C45B_2 C35B_2 106.8(7)
C55B_2 C45B_2 C35B_2 111.5(8)
O45B_2 C45B_2 H45B_2 109.8
C55B_2 C45B_2 H45B_2 109.8
C35B_2 C45B_2 H45B_2 109.8
O55B_2 C55B_2 C45B_2 112.0(8)
O55B_2 C55B_2 C65B_2 105.1(8)
C45B_2 C55B_2 C65B_2 113.7(9)
O55B_2 C55B_2 H55B_2 108.6
C45B_2 C55B_2 H55B_2 108.6
C65B_2 C55B_2 H55B_2 108.6
C15B_2 O55B_2 C55B_2 114.0(7)
O65B_2 C65B_2 C55B_2 110.2(12)
O65B_2 C65B_2 H65B_2 109.6
C55B_2 C65B_2 H65B_2 109.6
O65B_2 C65B_2 HB65_2 109.6
C55B_2 C65B_2 HB65_2 109.6
H65B_2 C65B_2 HB65_2 108.1
C16B_2 O45B_2 C45B_2 118.5(7)
O45B_2 C16B_2 O56B_2 111.2(8)
O45B_2 C16B_2 C26B_2 107.6(7)
O56B_2 C16B_2 C26B_2 108.9(7)
O45B_2 C16B_2 H16B_2 109.7
O56B_2 C16B_2 H16B_2 109.7
C26B_2 C16B_2 H16B_2 109.7
O26B_2 C26B_2 C36B_2 110.6(8)
O26B_2 C26B_2 C16B_2 110.1(8)
C36B_2 C26B_2 C16B_2 110.5(9)
O26B_2 C26B_2 H26B_2 108.6
C36B_2 C26B_2 H26B_2 108.5
C16B_2 C26B_2 H26B_2 108.6
O36B_2 C36B_2 C26B_2 110.2(9)
O36B_2 C36B_2 C46B_2 110.2(8)
C26B_2 C36B_2 C46B_2 109.7(8)
O36B_2 C36B_2 H36B_2 108.9
C26B_2 C36B_2 H36B_2 108.9
C46B_2 C36B_2 H36B_2 108.9
O46B_2 C46B_2 C56B_2 109.1(8)
O46B_2 C46B_2 C36B_2 106.7(8)
C56B_2 C46B_2 C36B_2 112.8(8)
O46B_2 C46B_2 H46B_2 109.4
C56B_2 C46B_2 H46B_2 109.4
C36B_2 C46B_2 H46B_2 109.4
O56B_2 C56B_2 C46B_2 112.3(9)
O56B_2 C56B_2 C66B_2 107.6(8)
C46B_2 C56B_2 C66B_2 113.8(9)
O56B_2 C56B_2 H56B_2 107.6
C46B_2 C56B_2 H56B_2 107.6
C66B_2 C56B_2 H56B_2 107.6
C16B_2 O56B_2 C56B_2 114.1(6)
O76B_2 C66B_2 O66B_2 105.1(15)
O76B_2 C66B_2 C56B_2 114.4(14)
O66B_2 C66B_2 C56B_2 112.5(12)
C11B_2 O46B_2 C46B_2 120.7(7)
O1_4 C1_4 C2_4 109.9
C1_4 C2_4 C3_4 114.0
C1_4 C2_4 H2A_4 108.8
C3_4 C2_4 H2A_4 108.8
C1_4 C2_4 H2B_4 108.8
C3_4 C2_4 H2B_4 108.8
H2A_4 C2_4 H2B_4 107.6
C4_4 C3_4 C2_4 116.8
C4_4 C3_4 H3A_4 108.1
C2_4 C3_4 H3A_4 108.1
C4_4 C3_4 H3B_4 108.1
C2_4 C3_4 H3B_4 108.1
H3A_4 C3_4 H3B_4 107.3
C5_4 C4_4 C3_4 113.7
C5_4 C4_4 H4A_4 108.8
C3_4 C4_4 H4A_4 108.8
C5_4 C4_4 H4B_4 108.8
C3_4 C4_4 H4B_4 108.8
H4A_4 C4_4 H4B_4 107.7
C4_4 C5_4 C6_4 119.0
C4_4 C5_4 H5A_4 107.6
C6_4 C5_4 H5A_4 107.6
C4_4 C5_4 H5B_4 107.6
C6_4 C5_4 H5B_4 107.6
H5A_4 C5_4 H5B_4 107.0
C5_4 C6_4 C7_4 132.0
C5_4 C6_4 H6A_4 104.2
C7_4 C6_4 H6A_4 104.2
C5_4 C6_4 H6B_4 104.2
C7_4 C6_4 H6B_4 104.2
H6A_4 C6_4 H6B_4 105.6
C8_4 C7_4 C6_4 118.5
C8_4 C7_4 H7A_4 107.7
C6_4 C7_4 H7A_4 107.7
C8_4 C7_4 H7B_4 107.7
C6_4 C7_4 H7B_4 107.7
H7A_4 C7_4 H7B_4 107.1
C9_4 C8_4 C7_4 112.2
C9_4 C8_4 H8A_4 109.2
C7_4 C8_4 H8A_4 109.2
C9_4 C8_4 H8B_4 109.2
C7_4 C8_4 H8B_4 109.2
H8A_4 C8_4 H8B_4 107.9
C8_4 C9_4 C10_4 129.6
C8_4 C9_4 H9A_4 104.9
C10_4 C9_4 H9A_4 104.9
C8_4 C9_4 H9B_4 104.9
C10_4 C9_4 H9B_4 104.9
H9A_4 C9_4 H9B_4 105.8
C9_4 C10_4 H10A_4 109.5
C9_4 C10_4 H10B_4 109.5
H10A_4 C10_4 H10B_4 109.5
C9_4 C10_4 H10C_4 109.5
H10A_4 C10_4 H10C_4 109.5
H10B_4 C10_4 H10C_4 109.5
O1_5 C1_5 C2_5 124.0
C1_5 C2_5 C3_5 117.6
C1_5 C2_5 H2A_5 107.9
C3_5 C2_5 H2A_5 107.9
C1_5 C2_5 H2B_5 107.9
C3_5 C2_5 H2B_5 107.9
H2A_5 C2_5 H2B_5 107.2
C4_5 C3_5 C2_5 132.1
C4_5 C3_5 H3A_5 104.2
C2_5 C3_5 H3A_5 104.2
C4_5 C3_5 H3B_5 104.2
C2_5 C3_5 H3B_5 104.2
H3A_5 C3_5 H3B_5 105.5
C5_5 C4_5 C3_5 120.9
C5_5 C4_5 H4A_5 107.1
C3_5 C4_5 H4A_5 107.1
C5_5 C4_5 H4B_5 107.1
C3_5 C4_5 H4B_5 107.1
H4A_5 C4_5 H4B_5 106.8
C4_5 C5_5 C6_5 119.0
C4_5 C5_5 H5A_5 107.6
C6_5 C5_5 H5A_5 107.6
C4_5 C5_5 H5B_5 107.6
C6_5 C5_5 H5B_5 107.6
H5A_5 C5_5 H5B_5 107.0
C5_5 C6_5 C7_5 132.0
C5_5 C6_5 H6A_5 104.2
C7_5 C6_5 H6A_5 104.2
C5_5 C6_5 H6B_5 104.2
C7_5 C6_5 H6B_5 104.2
H6A_5 C6_5 H6B_5 105.6
C8_5 C7_5 C6_5 118.5
C8_5 C7_5 H7A_5 107.7
C6_5 C7_5 H7A_5 107.7
C8_5 C7_5 H7B_5 107.7
C6_5 C7_5 H7B_5 107.7
H7A_5 C7_5 H7B_5 107.1
C9_5 C8_5 C7_5 112.2
C9_5 C8_5 H8A_5 109.2
C7_5 C8_5 H8A_5 109.2
C9_5 C8_5 H8B_5 109.2
C7_5 C8_5 H8B_5 109.2
H8A_5 C8_5 H8B_5 107.9
C8_5 C9_5 C10_5 113.5
C8_5 C9_5 H9A_5 108.9
C10_5 C9_5 H9A_5 108.9
C8_5 C9_5 H9B_5 108.9
C10_5 C9_5 H9B_5 108.9
H9A_5 C9_5 H9B_5 107.7
C9_5 C10_5 H10A_5 109.5
C9_5 C10_5 H10B_5 109.5
H10A_5 C10_5 H10B_5 109.5
C9_5 C10_5 H10C_5 109.5
H10A_5 C10_5 H10C_5 109.5
H10B_5 C10_5 H10C_5 109.5

loop_
_geom_bond_atom_site_label_1
_geom_bond_atom_site_label_2
_geom_bond_site_symmetry_2
_geom_bond_distance
C11A_1 O51A_1 . 1.403(11)
C11A_1 O46A_1 . 1.419(11)
C11A_1 C21A_1 . 1.480(13)
C11A_1 H11A_1 . 0.9800
C21A_1 O21A_1 . 1.443(12)
C21A_1 C31A_1 . 1.543(14)
C21A_1 H21A_1 . 0.9800
C31A_1 O31A_1 . 1.430(12)
C31A_1 C41A_1 . 1.512(13)
C31A_1 H31A_1 . 0.9800
C41A_1 O41A_1 . 1.425(12)
C41A_1 C51A_1 . 1.544(13)
C41A_1 H41A_1 . 0.9800
C51A_1 O51A_1 . 1.418(12)
C51A_1 C61A_1 . 1.529(15)
C51A_1 H51A_1 . 0.9800
C61A_1 O61A_1 . 1.434(15)
C61A_1 H61A_1 . 0.9700
C61A_1 HA61_1 . 0.9700
O41A_1 C12A_1 . 1.453(14)
C12A_1 O52A_1 . 1.418(14)
C12A_1 C22A_1 . 1.484(16)
C12A_1 H12A_1 . 0.9800
C22A_1 O22A_1 . 1.419(14)
C22A_1 C32A_1 . 1.558(16)
C22A_1 H22A_1 . 0.9800
C32A_1 O32A_1 . 1.441(13)
C32A_1 C42A_1 . 1.513(15)
C32A_1 H32A_1 . 0.9800
C42A_1 O42A_1 . 1.452(13)
C42A_1 C52A_1 . 1.520(15)
C42A_1 H42A_1 . 0.9800
C52A_1 O52A_1 . 1.437(14)
C52A_1 C62A_1 . 1.562(18)
C52A_1 H52A_1 . 0.9800
C62A_1 O62A_1 . 1.33(2)
C62A_1 O72A_1 . 1.46(3)
O42A_1 C13A_1 . 1.407(12)
C13A_1 O53A_1 . 1.431(12)
C13A_1 C23A_1 . 1.513(14)
C13A_1 H13A_1 . 0.9800
C23A_1 O23A_1 . 1.388(12)
C23A_1 C33A_1 . 1.502(15)
C23A_1 H23A_1 . 0.9800
C33A_1 O33A_1 . 1.395(12)
C33A_1 C43A_1 . 1.546(13)
C33A_1 H33A_1 . 0.9800
C43A_1 O43A_1 . 1.456(13)
C43A_1 C53A_1 . 1.521(14)
C43A_1 H43A_1 . 0.9800
C53A_1 O53A_1 . 1.451(15)
C53A_1 C63A_1 . 1.530(17)
C53A_1 H53A_1 . 0.9800
C63A_1 O63A_1 . 1.32(3)
C63A_1 O73A_1 . 1.40(4)
O43A_1 C14A_1 . 1.398(12)
C14A_1 O54A_1 . 1.405(11)
C14A_1 C24A_1 . 1.537(14)
C14A_1 H14A_1 . 0.9800
C24A_1 C34A_1 . 1.490(15)
C24A_1 O24A_1 . 1.494(12)
C24A_1 H24A_1 . 0.9800
C34A_1 O34A_1 . 1.443(11)
C34A_1 C44A_1 . 1.500(13)
C34A_1 H34A_1 . 0.9800
C44A_1 O44A_1 . 1.428(12)
C44A_1 C54A_1 . 1.497(13)
C44A_1 H44A_1 . 0.9800
C54A_1 O54A_1 . 1.447(11)
C54A_1 C64A_1 . 1.523(13)
C54A_1 H54A_1 . 0.9800
C64A_1 O64A_1 . 1.397(14)
C64A_1 H64A_1 . 0.9700
C64A_1 HA64_1 . 0.9700
O44A_1 C15A_1 . 1.434(12)
C15A_1 O55A_1 . 1.379(11)
C15A_1 C25A_1 . 1.530(15)
C15A_1 H15A_1 . 0.9800
C25A_1 O25A_1 . 1.422(12)
C25A_1 C35A_1 . 1.495(14)
C25A_1 H25A_1 . 0.9800
C35A_1 O35A_1 . 1.406(11)
C35A_1 C45A_1 . 1.504(12)
C35A_1 H35A_1 . 0.9800
C45A_1 O45A_1 . 1.442(11)
C45A_1 C55A_1 . 1.506(15)
C45A_1 H45A_1 . 0.9800
C55A_1 O55A_1 . 1.458(12)
C55A_1 C65A_1 . 1.488(14)
C55A_1 H55A_1 . 0.9800
C65A_1 O65A_1 . 1.406(16)
C65A_1 H65A_1 . 0.9700
C65A_1 HA65_1 . 0.9700
O45A_1 C16A_1 . 1.407(12)
C16A_1 O56A_1 . 1.392(12)
C16A_1 C26A_1 . 1.478(14)
C16A_1 H16A_1 . 0.9800
C26A_1 O26A_1 . 1.432(12)
C26A_1 C36A_1 . 1.509(14)
C26A_1 H26A_1 . 0.9800
C36A_1 O36A_1 . 1.431(11)
C36A_1 C46A_1 . 1.516(13)
C36A_1 H36A_1 . 0.9800
C46A_1 O46A_1 . 1.446(13)
C46A_1 C56A_1 . 1.500(14)
C46A_1 H46A_1 . 0.9800
C56A_1 O56A_1 . 1.434(13)
C56A_1 C66A_1 . 1.547(15)
C56A_1 H56A_1 . 0.9800
C66A_1 O66A_1 . 1.54(2)
C66A_1 O76A_1 . 1.62(3)
C11B_2 O46B_2 . 1.383(12)
C11B_2 O51B_2 . 1.413(12)
C11B_2 C21B_2 . 1.533(14)
C11B_2 H11B_2 . 0.9800
C21B_2 O21B_2 . 1.398(13)
C21B_2 C31B_2 . 1.508(15)
C21B_2 H21B_2 . 0.9800
C31B_2 O31B_2 . 1.386(11)
C31B_2 C41B_2 . 1.530(12)
C31B_2 H31B_2 . 0.9800
C41B_2 O41B_2 . 1.432(11)
C41B_2 C51B_2 . 1.516(13)
C41B_2 H41B_2 . 0.9800
C51B_2 O51B_2 . 1.425(12)
C51B_2 C61B_2 . 1.526(14)
C51B_2 H51B_2 . 0.9800
C61B_2 O61B_2 . 1.424(13)
C61B_2 H61B_2 . 0.9700
C61B_2 HB61_2 . 0.9700
O41B_2 C12B_2 . 1.400(12)
C12B_2 O52B_2 . 1.392(12)
C12B_2 C22B_2 . 1.501(15)
C12B_2 H12B_2 . 0.9800
C22B_2 O22B_2 . 1.449(13)
C22B_2 C32B_2 . 1.518(15)
C22B_2 H22B_2 . 0.9800
C32B_2 O32B_2 . 1.420(12)
C32B_2 C42B_2 . 1.537(14)
C32B_2 H32B_2 . 0.9800
C42B_2 O42B_2 . 1.439(12)
C42B_2 C52B_2 . 1.521(14)
C42B_2 H42B_2 . 0.9800
C52B_2 O52B_2 . 1.427(13)
C52B_2 C62B_2 . 1.551(17)
C52B_2 H52B_2 . 0.9800
C62B_2 O72B_2 . 1.28(3)
C62B_2 O62B_2 . 1.37(2)
C62B_2 O82B_2 . 1.59(5)
O42B_2 C13B_2 . 1.421(11)
C13B_2 O53B_2 . 1.406(11)
C13B_2 C23B_2 . 1.503(12)
C13B_2 H13B_2 . 0.9800
C23B_2 O23B_2 . 1.415(10)
C23B_2 C33B_2 . 1.539(13)
C23B_2 H23B_2 . 0.9800
C33B_2 O33B_2 . 1.404(11)
C33B_2 C43B_2 . 1.481(13)
C33B_2 H33B_2 . 0.9800
C43B_2 O43B_2 . 1.438(12)
C43B_2 C53B_2 . 1.556(13)
C43B_2 H43B_2 . 0.9800
C53B_2 O53B_2 . 1.420(12)
C53B_2 C63B_2 . 1.535(15)
C53B_2 H53B_2 . 0.9800
C63B_2 O63B_2 . 1.397(15)
C63B_2 H63B_2 . 0.9700
C63B_2 HB63_2 . 0.9700
O43B_2 C14B_2 . 1.446(12)
C14B_2 O54B_2 . 1.409(11)
C14B_2 C24B_2 . 1.479(15)
C14B_2 H14B_2 . 0.9800
C24B_2 O24B_2 . 1.412(12)
C24B_2 C34B_2 . 1.503(15)
C24B_2 H24B_2 . 0.9800
C34B_2 O34B_2 . 1.426(11)
C34B_2 C44B_2 . 1.509(12)
C34B_2 H34B_2 . 0.9800
C44B_2 O44B_2 . 1.428(11)
C44B_2 C54B_2 . 1.549(13)
C44B_2 H44B_2 . 0.9800
C54B_2 O54B_2 . 1.446(12)
C54B_2 C64B_2 . 1.510(14)
C54B_2 H54B_2 . 0.9800
C64B_2 O64B_2 . 1.456(15)
C64B_2 H64B_2 . 0.9700
C64B_2 HB64_2 . 0.9700
O44B_2 C15B_2 . 1.445(11)
C15B_2 O55B_2 . 1.382(11)
C15B_2 C25B_2 . 1.486(14)
C15B_2 H15B_2 . 0.9800
C25B_2 O25B_2 . 1.423(12)
C25B_2 C35B_2 . 1.522(15)
C25B_2 H25B_2 . 0.9800
C35B_2 O35B_2 . 1.445(12)
C35B_2 C45B_2 . 1.504(13)
C35B_2 H35B_2 . 0.9800
C45B_2 O45B_2 . 1.460(12)
C45B_2 C55B_2 . 1.484(14)
C45B_2 H45B_2 . 0.9800
C55B_2 O55B_2 . 1.445(12)
C55B_2 C65B_2 . 1.519(16)
C55B_2 H55B_2 . 0.9800
C65B_2 O65B_2 . 1.41(2)
C65B_2 H65B_2 . 0.9700
C65B_2 HB65_2 . 0.9700
O45B_2 C16B_2 . 1.378(12)
C16B_2 O56B_2 . 1.411(12)
C16B_2 C26B_2 . 1.514(14)
C16B_2 H16B_2 . 0.9800
C26B_2 O26B_2 . 1.436(12)
C26B_2 C36B_2 . 1.483(16)
C26B_2 H26B_2 . 0.9800
C36B_2 O36B_2 . 1.449(12)
C36B_2 C46B_2 . 1.551(14)
C36B_2 H36B_2 . 0.9800
C46B_2 O46B_2 . 1.433(12)
C46B_2 C56B_2 . 1.466(14)
C46B_2 H46B_2 . 0.9800
C56B_2 O56B_2 . 1.469(13)
C56B_2 C66B_2 . 1.505(15)
C56B_2 H56B_2 . 0.9800
C66B_2 O76B_2 . 1.29(3)
C66B_2 O66B_2 . 1.40(2)
OW14_3 O14W_3 . 0.64(3)
OW4_3 OW11_3 4_657 1.81(3)
OW11_3 OW4_3 4_647 1.81(3)
OW25_3 OW25_3 2_657 1.64(4)
O1_4 C1_4 . 1.4309
C1_4 C2_4 . 1.5221
C2_4 C3_4 . 1.5436
C2_4 H2A_4 . 0.9700
C2_4 H2B_4 . 0.9700
C3_4 C4_4 . 1.4876
C3_4 H3A_4 . 0.9700
C3_4 H3B_4 . 0.9700
C4_4 C5_4 . 1.4162
C4_4 H4A_4 . 0.9700
C4_4 H4B_4 . 0.9700
C5_4 C6_4 . 1.5281
C5_4 H5A_4 . 0.9700
C5_4 H5B_4 . 0.9700
C6_4 C7_4 . 1.5431
C6_4 H6A_4 . 0.9700
C6_4 H6B_4 . 0.9700
C7_4 C8_4 . 1.5235
C7_4 H7A_4 . 0.9700
C7_4 H7B_4 . 0.9700
C8_4 C9_4 . 1.4898
C8_4 H8A_4 . 0.9700
C8_4 H8B_4 . 0.9700
C9_4 C10_4 . 1.5085
C9_4 H9A_4 . 0.9700
C9_4 H9B_4 . 0.9700
C10_4 H10A_4 . 0.9600
C10_4 H10B_4 . 0.9600
C10_4 H10C_4 . 0.9600
O1_5 C1_5 . 1.2674
C1_5 C2_5 . 1.4222
C2_5 C3_5 . 1.5421
C2_5 H2A_5 . 0.9700
C2_5 H2B_5 . 0.9700
C3_5 C4_5 . 1.4263
C3_5 H3A_5 . 0.9700
C3_5 H3B_5 . 0.9700
C4_5 C5_5 . 1.4157
C4_5 H4A_5 . 0.9700
C4_5 H4B_5 . 0.9700
C5_5 C6_5 . 1.5279
C5_5 H5A_5 . 0.9700
C5_5 H5B_5 . 0.9700
C6_5 C7_5 . 1.5432
C6_5 H6A_5 . 0.9700
C6_5 H6B_5 . 0.9700
C7_5 C8_5 . 1.5237
C7_5 H7A_5 . 0.9700
C7_5 H7B_5 . 0.9700
C8_5 C9_5 . 1.4893
C8_5 H8A_5 . 0.9700
C8_5 H8B_5 . 0.9700
C9_5 C10_5 . 1.5153
C9_5 H9A_5 . 0.9700
C9_5 H9B_5 . 0.9700
C10_5 H10A_5 . 0.9600
C10_5 H10B_5 . 0.9600
C10_5 H10C_5 . 0.9600
